data_7151945
loop_
_publ_author_name
'Parsons, Thomas B.'
'Ghellamallah, C\'edric'
'Male, Louise'
'Spencer, Neil'
'Grainger, Richard S.'

_publ_section_title
;
 Regioselective dibromination of methyl indole-3-carboxylate and
 application in the synthesis of 5,6-dibromoindoles.
;
_journal_issue 14
_journal_name_full 'Organic &amp; biomolecular chemistry'
_journal_page_first 5021
_journal_page_last 5023
_journal_paper_doi 10.1039/c1ob05522d
_journal_volume 9
_journal_year 2011
_chemical_formula_moiety 'C8 H4 Br3 N'
_chemical_formula_sum 'C8 H4 Br3 N'
_chemical_formula_weight 353.85
_chemical_name_common 3,5,6-Tribromo-1H-indole
_chemical_name_systematic
;
3,5,6-Tribromo-1H-indole
;
_space_group_IT_number 14
_symmetry_cell_setting monoclinic
_symmetry_space_group_name_Hall '-P 2ybc'
_symmetry_space_group_name_H-M 'P 1 21/c 1'
_atom_sites_solution_hydrogens geom
_atom_sites_solution_primary direct
_atom_sites_solution_secondary difmap
_audit_creation_method SHELXL-97
_cell_angle_alpha 90.00
_cell_angle_beta 91.443(3)
_cell_angle_gamma 90.00
_cell_formula_units_Z 4
_cell_length_a 8.8688(4)
_cell_length_b 6.0886(3)
_cell_length_c 16.8852(8)
_cell_measurement_reflns_used 8290
_cell_measurement_temperature 150(2)
_cell_measurement_theta_max 70.721
_cell_measurement_theta_min 4.989
_cell_volume 911.49(7)
_computing_cell_refinement 'SAINT V6.28A (Bruker, 1997)'
_computing_data_collection 'SMART V5.626 (Bruker, 1997)'
_computing_data_reduction 'SAINT V6.28A (Bruker, 1997)'
_computing_molecular_graphics
;
OLEX2 (Dolomanov, O.V., Bourhis, L.J., Gildea, R.J., Howard, J.A.K,
& Puschmann, H., 2009)
;
_computing_publication_material 'WinGX (Farrugia, 1999)'
_computing_structure_refinement 'SHELXL-97 (Sheldrick, 2008)'
_computing_structure_solution 'SHELXS-97 (Sheldrick, 2008)'
_diffrn_ambient_temperature 150(2)
_diffrn_measured_fraction_theta_full 0.996
_diffrn_measured_fraction_theta_max 0.996
_diffrn_measurement_device_type 'Bruker SMART 6000'
_diffrn_measurement_method 'Omega scans'
_diffrn_radiation_monochromator graphite
_diffrn_radiation_source 'fine-focus sealed tube'
_diffrn_radiation_type CuK\a
_diffrn_radiation_wavelength 1.54184
_diffrn_reflns_av_R_equivalents 0.0396
_diffrn_reflns_av_sigmaI/netI 0.0277
_diffrn_reflns_limit_h_max 10
_diffrn_reflns_limit_h_min -10
_diffrn_reflns_limit_k_max 7
_diffrn_reflns_limit_k_min -7
_diffrn_reflns_limit_l_max 18
_diffrn_reflns_limit_l_min -20
_diffrn_reflns_number 8715
_diffrn_reflns_theta_full 66.59
_diffrn_reflns_theta_max 66.59
_diffrn_reflns_theta_min 7.15
_exptl_absorpt_coefficient_mu 15.928
_exptl_absorpt_correction_T_max 0.3622
_exptl_absorpt_correction_T_min 0.0669
_exptl_absorpt_correction_type multi-scan
_exptl_absorpt_process_details 'SADABS V2.07 (Sheldrick, G.M., 2007)'
_exptl_crystal_colour 'Pale Brown'
_exptl_crystal_density_diffrn 2.579
_exptl_crystal_density_method 'not measured'
_exptl_crystal_description Shard
_exptl_crystal_F_000 656
_exptl_crystal_size_max 0.37
_exptl_crystal_size_mid 0.20
_exptl_crystal_size_min 0.08
_refine_diff_density_max 0.547
_refine_diff_density_min -0.744
_refine_diff_density_rms 0.120
_refine_ls_extinction_coef 0.00111(11)
_refine_ls_extinction_expression Fc^*^=kFc[1+0.001xFc^2^\l^3^/sin(2\q)]^-1/4^
_refine_ls_extinction_method SHELXL
_refine_ls_goodness_of_fit_ref 1.097
_refine_ls_hydrogen_treatment constr
_refine_ls_matrix_type full
_refine_ls_number_parameters 110
_refine_ls_number_reflns 1603
_refine_ls_number_restraints 0
_refine_ls_restrained_S_all 1.097
_refine_ls_R_factor_all 0.0254
_refine_ls_R_factor_gt 0.0251
_refine_ls_shift/su_max 0.001
_refine_ls_shift/su_mean 0.000
_refine_ls_structure_factor_coef Fsqd
_refine_ls_weighting_details 'calc w=1/[\s^2^(Fo^2^)+(0.0368P)^2^+1.4586P] where P=(Fo^2^+2Fc^2^)/3'
_refine_ls_weighting_scheme calc
_refine_ls_wR_factor_gt 0.0663
_refine_ls_wR_factor_ref 0.0666
_reflns_number_gt 1589
_reflns_number_total 1603
_reflns_threshold_expression >2\s(I)
_cod_data_source_file c1ob05522d.txt
_cod_data_source_block 10
_cod_depositor_comments
;
The following automatic conversions were performed:

'_symmetry_cell_setting' value 'Monoclinic' changed to 'monoclinic'
according to /home/saulius/struct/CIF-dictionaries/cif_core.dic
dictionary named 'cif_core.dic' version 2.4.1 from
2010-06-29.

'_exptl_absorpt_correction_type' value 'Multi-scan'
changed to 'multi-scan' according to
/home/saulius/struct/CIF-dictionaries/cif_core.dic dictionary named
'cif_core.dic' version 2.4.1 from 2010-06-29.

Automatic conversion script
Id: cif_fix_values 1715 2011-07-08 13:25:40Z adriana 
;
_cod_original_sg_symbol_H-M 'P 2(1)/c'
_cod_database_code 7151945

loop_
_symmetry_equiv_pos_as_xyz
'x, y, z'
'-x, y+1/2, -z+1/2'
'-x, -y, -z'
'x, -y-1/2, z-1/2'

loop_
_atom_site_label
_atom_site_type_symbol
_atom_site_fract_x
_atom_site_fract_y
_atom_site_fract_z
_atom_site_U_iso_or_equiv
_atom_site_adp_type
_atom_site_occupancy
_atom_site_symmetry_multiplicity
_atom_site_calc_flag
_atom_site_refinement_flags
_atom_site_disorder_assembly
_atom_site_disorder_group
C1 C -0.1766(3) 0.3985(5) 0.63804(17) 0.0177(6) Uani 1 1 d . . .
C2 C -0.1704(3) 0.5942(5) 0.68279(17) 0.0178(6) Uani 1 1 d . . .
C3 C -0.0419(4) 0.7202(5) 0.68748(19) 0.0200(6) Uani 1 1 d . . .
H3 H -0.0384 0.8524 0.7174 0.024 Uiso 1 1 calc R . .
C4 C 0.0825(3) 0.6471(5) 0.64698(18) 0.0186(6) Uani 1 1 d . . .
C5 C 0.0783(3) 0.4503(5) 0.60251(17) 0.0169(6) Uani 1 1 d . . .
C6 C -0.0525(3) 0.3256(5) 0.59801(18) 0.0165(6) Uani 1 1 d . . .
H6 H -0.0565 0.1933 0.5682 0.020 Uiso 1 1 calc R . .
C7 C 0.2243(3) 0.4297(5) 0.56961(17) 0.0178(6) Uani 1 1 d . . .
C8 C 0.3096(3) 0.6039(6) 0.59330(18) 0.0223(7) Uani 1 1 d . . .
H8 H 0.4113 0.6303 0.5796 0.027 Uiso 1 1 calc R . .
N1 N 0.2239(3) 0.7354(5) 0.64034(17) 0.0232(6) Uani 1 1 d . . .
H1 H 0.2549 0.8582 0.6629 0.028 Uiso 1 1 calc R . .
Br1 Br -0.35715(4) 0.23772(6) 0.62745(2) 0.02592(15) Uani 1 1 d . . .
Br2 Br -0.34051(4) 0.69152(5) 0.738781(19) 0.02233(15) Uani 1 1 d . . .
Br3 Br 0.28548(3) 0.19530(5) 0.506332(19) 0.02110(14) Uani 1 1 d . . .

loop_
_atom_site_aniso_label
_atom_site_aniso_U_11
_atom_site_aniso_U_22
_atom_site_aniso_U_33
_atom_site_aniso_U_23
_atom_site_aniso_U_13
_atom_site_aniso_U_12
C1 0.0146(14) 0.0179(16) 0.0207(15) 0.0036(12) 0.0012(11) 0.0013(11)
C2 0.0156(14) 0.0181(15) 0.0196(14) 0.0009(12) 0.0008(11) 0.0056(12)
C3 0.0237(16) 0.0166(15) 0.0197(15) -0.0010(12) -0.0004(12) -0.0002(12)
C4 0.0193(15) 0.0182(15) 0.0183(14) 0.0011(12) -0.0014(11) -0.0026(12)
C5 0.0151(14) 0.0186(15) 0.0170(13) 0.0014(12) -0.0023(11) -0.0006(12)
C6 0.0157(15) 0.0158(14) 0.0179(14) -0.0021(11) 0.0003(11) -0.0007(11)
C7 0.0137(13) 0.0187(15) 0.0209(14) 0.0022(12) 0.0014(11) 0.0014(12)
C8 0.0163(14) 0.0256(17) 0.0252(16) 0.0027(13) 0.0034(12) -0.0032(13)
N1 0.0185(14) 0.0211(14) 0.0300(15) -0.0026(11) 0.0015(11) -0.0085(11)
Br1 0.0138(2) 0.0246(2) 0.0397(2) -0.00791(14) 0.00785(15) -0.00547(12)
Br2 0.0196(2) 0.0230(2) 0.0247(2) -0.00140(12) 0.00469(14) 0.00665(12)
Br3 0.0159(2) 0.0231(2) 0.0244(2) -0.00186(12) 0.00344(14) 0.00095(11)

loop_
_atom_type_symbol
_atom_type_description
_atom_type_scat_dispersion_real
_atom_type_scat_dispersion_imag
_atom_type_scat_source
C C 0.0181 0.0091 'International Tables Vol C Tables 4.2.6.8 and 6.1.1.4'
H H 0.0000 0.0000 'International Tables Vol C Tables 4.2.6.8 and 6.1.1.4'
N N 0.0311 0.0180 'International Tables Vol C Tables 4.2.6.8 and 6.1.1.4'
Br Br -0.6763 1.2805 'International Tables Vol C Tables 4.2.6.8 and 6.1.1.4'

loop_
_geom_angle_atom_site_label_1
_geom_angle_atom_site_label_2
_geom_angle_atom_site_label_3
_geom_angle
_geom_angle_site_symmetry_1
_geom_angle_site_symmetry_3
_geom_angle_publ_flag
C6 C1 C2 120.9(3) . . ?
C6 C1 Br1 118.3(2) . . ?
C2 C1 Br1 120.8(2) . . ?
C3 C2 C1 121.6(3) . . ?
C3 C2 Br2 117.8(2) . . ?
C1 C2 Br2 120.7(2) . . ?
C2 C3 C4 117.5(3) . . ?
C2 C3 H3 121.3 . . ?
C4 C3 H3 121.3 . . ?
N1 C4 C3 130.9(3) . . ?
N1 C4 C5 107.5(3) . . ?
C3 C4 C5 121.6(3) . . ?
C6 C5 C4 120.3(3) . . ?
C6 C5 C7 134.1(3) . . ?
C4 C5 C7 105.6(3) . . ?
C1 C6 C5 118.2(3) . . ?
C1 C6 H6 120.9 . . ?
C5 C6 H6 120.9 . . ?
C8 C7 C5 108.7(3) . . ?
C8 C7 Br3 126.6(2) . . ?
C5 C7 Br3 124.6(2) . . ?
C7 C8 N1 108.3(3) . . ?
C7 C8 H8 125.9 . . ?
N1 C8 H8 125.9 . . ?
C4 N1 C8 109.9(3) . . ?
C4 N1 H1 125.1 . . ?
C8 N1 H1 125.1 . . ?

loop_
_geom_bond_atom_site_label_1
_geom_bond_atom_site_label_2
_geom_bond_distance
_geom_bond_site_symmetry_2
_geom_bond_publ_flag
C1 C6 1.379(4) . ?
C1 C2 1.411(5) . ?
C1 Br1 1.882(3) . ?
C2 C3 1.375(5) . ?
C2 Br2 1.896(3) . ?
C3 C4 1.386(5) . ?
C3 H3 0.9500 . ?
C4 N1 1.371(4) . ?
C4 C5 1.414(4) . ?
C5 C6 1.387(4) . ?
C5 C7 1.427(4) . ?
C6 H6 0.9500 . ?
C7 C8 1.357(5) . ?
C7 Br3 1.871(3) . ?
C8 N1 1.371(4) . ?
C8 H8 0.9500 . ?
N1 H1 0.8800 . ?

loop_
_geom_hbond_atom_site_label_D
_geom_hbond_atom_site_label_H
_geom_hbond_atom_site_label_A
_geom_hbond_distance_DH
_geom_hbond_distance_HA
_geom_hbond_distance_DA
_geom_hbond_angle_DHA
_geom_hbond_site_symmetry_A
N1 H1 Br2 0.88 2.72 3.583(3) 168.0 2_556

loop_
_geom_torsion_atom_site_label_1
_geom_torsion_atom_site_label_2
_geom_torsion_atom_site_label_3
_geom_torsion_atom_site_label_4
_geom_torsion
_geom_torsion_site_symmetry_1
_geom_torsion_site_symmetry_2
_geom_torsion_site_symmetry_3
_geom_torsion_site_symmetry_4
_geom_torsion_publ_flag
C6 C1 C2 C3 0.8(5) . . . . ?
Br1 C1 C2 C3 -176.3(2) . . . . ?
C6 C1 C2 Br2 -179.2(2) . . . . ?
Br1 C1 C2 Br2 3.8(3) . . . . ?
C1 C2 C3 C4 -0.5(5) . . . . ?
Br2 C2 C3 C4 179.4(2) . . . . ?
C2 C3 C4 N1 179.8(3) . . . . ?
C2 C3 C4 C5 -0.1(5) . . . . ?
N1 C4 C5 C6 -179.5(3) . . . . ?
C3 C4 C5 C6 0.4(4) . . . . ?
N1 C4 C5 C7 -0.2(3) . . . . ?
C3 C4 C5 C7 179.8(3) . . . . ?
C2 C1 C6 C5 -0.4(4) . . . . ?
Br1 C1 C6 C5 176.7(2) . . . . ?
C4 C5 C6 C1 -0.2(4) . . . . ?
C7 C5 C6 C1 -179.3(3) . . . . ?
C6 C5 C7 C8 179.2(3) . . . . ?
C4 C5 C7 C8 0.0(3) . . . . ?
C6 C5 C7 Br3 -2.0(5) . . . . ?
C4 C5 C7 Br3 178.8(2) . . . . ?
C5 C7 C8 N1 0.1(4) . . . . ?
Br3 C7 C8 N1 -178.6(2) . . . . ?
C3 C4 N1 C8 -179.7(3) . . . . ?
C5 C4 N1 C8 0.2(4) . . . . ?
C7 C8 N1 C4 -0.2(4) . . . . ?

loop_
_cod_related_entry_id
_cod_related_entry_database
_cod_related_entry_code
1 ChemSpider 17214497
